data_9014422
loop_
_publ_author_name
'Camara, F.'
'Hawthorne, F. C.'
'Ball, N. A.'
'Bekenova, G.'
'Stepanov, A. V.'
'Kotelnikov, P. E.'

_publ_section_title
;
 Fluoroleakeite, NaNa2(Mg2Fe3+2Li)Si8O22F2, a new mineral of the amphibole group
 from the Verkhnee Espe deposit, Akjailyautas Mountains, Eastern Kazakhstan
 District, Kazakhstan: description and crystal structure
 Note: a-cell edge corrected by author
;
_journal_name_full 'Mineralogical Magazine'
_journal_page_first 521
_journal_page_last 528
_journal_paper_doi 10.1180/minmag.2010.074.3.521
_journal_volume 74
_journal_year 2010
_chemical_compound_source 'Verkhnee Espe deposit, Akjailyautas Mountains, Kazakhstan'
_chemical_formula_sum 'Al0.112 Ca0.02 F1.56 Fe2.47 H0.16 K0.37 Li0.66 Mg1.43 Mn0.26 Na2.61 O22.44 Si7.932 Ti0.14'
_chemical_name_mineral Fluoroleakeite
_space_group_IT_number 12
_symmetry_space_group_name_Hall '-C 2y'
_symmetry_space_group_name_H-M 'C 1 2/m 1'
_cell_angle_alpha 90
_cell_angle_beta 103.990
_cell_angle_gamma 90
_cell_formula_units_Z 2
_cell_length_a 9.8297
_cell_length_b 17.9257
_cell_length_c 5.2969
_cell_volume 905.652
_database_code_amcsd 0015898
_exptl_crystal_density_diffrn 3.257
_cod_original_formula_sum 'K.37 Na2.61 Ca.02 Mg1.43 Fe2.47 Ti.14 Al.112 Li.66 Mn.26 Si7.932 O22.44 F1.56 H.16'
_cod_database_code 9014422

loop_
_space_group_symop_operation_xyz
x,y,z
1/2+x,1/2+y,z
x,-y,z
1/2+x,1/2-y,z
-x,y,-z
1/2-x,1/2+y,-z
-x,-y,-z
1/2-x,1/2-y,-z

loop_
_atom_site_aniso_label
_atom_site_aniso_U_11
_atom_site_aniso_U_22
_atom_site_aniso_U_33
_atom_site_aniso_U_12
_atom_site_aniso_U_13
_atom_site_aniso_U_23
KA 0.06960 0.03100 0.07200 0.00000 0.06030 0.00000
NaA 0.06960 0.03100 0.07200 0.00000 0.06030 0.00000
NaM4 0.02190 0.01430 0.02200 0.00000 0.01290 0.00000
CaM4 0.02190 0.01430 0.02200 0.00000 0.01290 0.00000
MgM1 0.01029 0.01067 0.00812 0.00000 0.00320 0.00000
Fe2+M1 0.01029 0.01067 0.00812 0.00000 0.00320 0.00000
TiM1 0.01029 0.01067 0.00812 0.00000 0.00320 0.00000
Fe3+M2 0.00769 0.00761 0.00746 0.00000 0.00214 0.00000
AlM2 0.00769 0.00761 0.00746 0.00000 0.00214 0.00000
MgM2 0.00769 0.00761 0.00746 0.00000 0.00214 0.00000
Fe2+M2 0.00769 0.00761 0.00746 0.00000 0.00214 0.00000
LiM3 0.01300 0.00840 0.00930 0.00000 0.00150 0.00000
Mn2+M3 0.01300 0.00840 0.00930 0.00000 0.00150 0.00000
Fe2+M3 0.01300 0.00840 0.00930 0.00000 0.00150 0.00000
SiT1 0.00766 0.00623 0.00587 -0.00038 0.00148 -0.00013
AlT1 0.00766 0.00623 0.00587 -0.00038 0.00148 -0.00013
SiT2 0.00769 0.00703 0.00603 -0.00109 0.00198 -0.00028
O1 0.00760 0.01270 0.00950 -0.00075 0.00207 0.00002
O2 0.00820 0.01100 0.00890 -0.00027 0.00150 -0.00015
F3 0.01540 0.01290 0.01620 0.00000 0.00220 0.00000
O-H3 0.01540 0.01290 0.01620 0.00000 0.00220 0.00000
O3 0.01540 0.01290 0.01620 0.00000 0.00220 0.00000
O4 0.01560 0.00850 0.01200 -0.00390 0.00510 -0.00113
O5 0.00920 0.01310 0.00870 0.00006 0.00230 0.00384
O6 0.01040 0.01300 0.00820 0.00027 0.00213 -0.00354
O7 0.01480 0.00640 0.01670 0.00000 0.00270 0.00000

loop_
_atom_site_label
_atom_site_fract_x
_atom_site_fract_y
_atom_site_fract_z
_atom_site_occupancy
_atom_site_U_iso_or_equiv
_atom_site_type_symbol
_atom_site_attached_hydrogens
KA 0.03070 0.50000 0.06810 0.18500 0.05020 K 0
NaA 0.03070 0.50000 0.06810 0.31500 0.05020 Na 0
NaM4 0.00000 0.27730 0.50000 0.99000 0.01810 Na 0
CaM4 0.00000 0.27730 0.50000 0.01000 0.01810 Ca 0
MgM1 0.00000 0.08850 0.50000 0.61500 0.00953 Mg 0
Fe2+M1 0.00000 0.08850 0.50000 0.31500 0.00953 Fe 0
TiM1 0.00000 0.08850 0.50000 0.07000 0.00953 Ti 0
Fe3+M2 0.00000 0.18135 0.00000 0.85000 0.00753 Fe 0
AlM2 0.00000 0.18135 0.00000 0.02000 0.00753 Al 0
MgM2 0.00000 0.18135 0.00000 0.10000 0.00753 Mg 0
Fe2+M2 0.00000 0.18135 0.00000 0.03000 0.00753 Fe 0
LiM3 0.00000 0.00000 0.00000 0.66000 0.01039 Li 0
Mn2+M3 0.00000 0.00000 0.00000 0.26000 0.01039 Mn 0
Fe2+M3 0.00000 0.00000 0.00000 0.08000 0.01039 Fe 0
SiT1 0.27887 0.08582 0.29429 0.98300 0.00661 Si 0
AlT1 0.27887 0.08582 0.29429 0.01800 0.00661 Al 0
SiT2 0.28871 0.17057 0.80265 1.00000 0.00686 Si 0
O1 0.11078 0.09014 0.21362 1.00000 0.00991 O 0
O2 0.11920 0.16992 0.73373 1.00000 0.00944 O 0
F3 0.10913 0.00000 0.70342 0.78000 0.01510 F 0
O-H3 0.10913 0.00000 0.70342 0.08000 0.01510 O 1
O3 0.10913 0.00000 0.70342 0.14000 0.01510 O 0
O4 0.36339 0.24943 0.80227 1.00000 0.01171 O 0
O5 0.34893 0.12816 0.08488 1.00000 0.01029 O 0
O6 0.34229 0.11962 0.58347 1.00000 0.01056 O 0
O7 0.33426 0.00000 0.30020 1.00000 0.01284 O 0

loop_
_cod_changelog_entry_id
_cod_changelog_entry_author
_cod_changelog_entry_date
_cod_changelog_entry_text
1
;cod-tools version 3.8.0
Id: cif_guess_AMCSD_atom_types 9574 2023-05-10 09:00:05Z saulius
;
2023-05-10T18:55:09+03:00
;Derived atom types and hydrogen counts
from atom names that follow the AMCSD naming convention
(Wat == water, O-H == hydroxyl).
;

loop_
_cod_related_entry_id
_cod_related_entry_database
_cod_related_entry_code
1 AMCSD 0015898
